data_4518153
loop_
_publ_author_name
'Cheng, Shao-Chi'
'Wang, Chi-Hsien'
'Lin, Yi-Chia'
'Tsuchido, Yoshitaka'
'Suzaki, Yuji'
'Sei, Yoshihisa'
'Kuo, Ting-Shen'
'Horie, Masaki'

_publ_section_title
;
 Photoinduced Mechanical Motions of Pseudorotaxane Crystals Composed of
 Azobenzene and Ferrocenyl Groups on an Axle and a Crown Ether Ring
;
_journal_name_full 'ACS Applied Materials &amp; Interfaces'
_journal_paper_doi 10.1021/acsami.0c15171
_journal_year 2020
_chemical_formula_moiety 'C86 H94 F12 Fe N6 O16 P2'
_chemical_formula_sum 'C86 H94 F12 Fe N6 O16 P2'
_chemical_formula_weight 1813.46
_space_group_IT_number 2
_space_group_name_Hall '-P 1'
_space_group_name_H-M_alt 'P -1'
_symmetry_cell_setting triclinic
_symmetry_space_group_name_H-M 'P -1'
_atom_sites_solution_hydrogens geom
_atom_sites_solution_primary direct
_atom_sites_solution_secondary difmap
_audit_creation_method SHELXL-97
_cell_angle_alpha 86.397(12)
_cell_angle_beta 74.393(11)
_cell_angle_gamma 87.892(12)
_cell_formula_units_Z 1
_cell_length_a 10.569(5)
_cell_length_b 11.536(6)
_cell_length_c 18.590(9)
_cell_measurement_reflns_used 6943
_cell_measurement_temperature 200(2)
_cell_measurement_theta_max 22.615
_cell_measurement_theta_min 2.272
_cell_volume 2178.2(19)
_computing_molecular_graphics 'Ortep-3 for Windows (Farrugia, 1997)'
_computing_publication_material 'WinGX publication routines (Farrugia, 2005)'
_computing_structure_refinement 'SHELXL-2014/7 (Sheldrick, 2014)'
_computing_structure_solution 'SHELXL-2014/7 (Sheldrick, 2014)'
_diffrn_ambient_temperature 200(2)
_diffrn_measured_fraction_theta_full 0.991
_diffrn_measured_fraction_theta_max 0.991
_diffrn_measurement_device_type 'D8 Venture'
_diffrn_radiation_monochromator graphite
_diffrn_radiation_source 'fine-focus sealed tube'
_diffrn_radiation_type MoK\a
_diffrn_radiation_wavelength 0.71073
_diffrn_reflns_av_R_equivalents 0.1317
_diffrn_reflns_av_sigmaI/netI 0.0976
_diffrn_reflns_limit_h_max 12
_diffrn_reflns_limit_h_min -12
_diffrn_reflns_limit_k_max 13
_diffrn_reflns_limit_k_min -13
_diffrn_reflns_limit_l_max 22
_diffrn_reflns_limit_l_min -22
_diffrn_reflns_number 58831
_diffrn_reflns_theta_full 25.02
_diffrn_reflns_theta_max 25.02
_diffrn_reflns_theta_min 2.28
_exptl_absorpt_coefficient_mu 0.304
_exptl_absorpt_correction_T_max 0.9970
_exptl_absorpt_correction_T_min 0.8882
_exptl_absorpt_correction_type multi-scan
_exptl_absorpt_process_details SADABS
_exptl_crystal_colour yellow
_exptl_crystal_density_diffrn 1.383
_exptl_crystal_density_method 'not measured'
_exptl_crystal_description prism
_exptl_crystal_F_000 944
_exptl_crystal_size_max 0.40
_exptl_crystal_size_mid 0.18
_exptl_crystal_size_min 0.01
_refine_diff_density_max 0.864
_refine_diff_density_min -0.762
_refine_diff_density_rms 0.089
_refine_ls_extinction_method none
_refine_ls_goodness_of_fit_ref 1.062
_refine_ls_hydrogen_treatment constr
_refine_ls_matrix_type full
_refine_ls_number_parameters 556
_refine_ls_number_reflns 7630
_refine_ls_number_restraints 0
_refine_ls_restrained_S_all 1.062
_refine_ls_R_factor_all 0.1669
_refine_ls_R_factor_gt 0.1031
_refine_ls_shift/su_max 0.001
_refine_ls_shift/su_mean 0.000
_refine_ls_structure_factor_coef Fsqd
_refine_ls_weighting_details 'calc w=1/[\s^2^(Fo^2^)+(0.1214P)^2^+6.0853P] where P=(Fo^2^+2Fc^2^)/3'
_refine_ls_weighting_scheme calc
_refine_ls_wR_factor_gt 0.2599
_refine_ls_wR_factor_ref 0.2901
_reflns_number_gt 4316
_reflns_number_total 7630
_reflns_threshold_expression >2sigma(I)
_cod_data_source_file am0c15171_si_010.cif
_cod_data_source_block d20721a
_cod_original_cell_volume 2178(2)
_cod_database_code 4518153

loop_
_symmetry_equiv_pos_as_xyz
'x, y, z'
'-x, -y, -z'

loop_
_atom_site_label
_atom_site_type_symbol
_atom_site_fract_x
_atom_site_fract_y
_atom_site_fract_z
_atom_site_U_iso_or_equiv
_atom_site_adp_type
_atom_site_occupancy
_atom_site_symmetry_multiplicity
_atom_site_calc_flag
_atom_site_refinement_flags
_atom_site_disorder_assembly
_atom_site_disorder_group
C1 C 0.8561(7) 0.6237(6) 0.0188(4) 0.0517(19) Uani 1 1 d . . .
H1 H 0.7593 0.6102 0.0343 0.062 Uiso 1 1 calc R . .
C2 C 0.9347(9) 0.6384(6) -0.0542(4) 0.054(2) Uani 1 1 d . . .
H2 H 0.9036 0.6349 -0.1003 0.065 Uiso 1 1 calc R . .
C3 C 1.0625(9) 0.6531(6) -0.0531(4) 0.054(2) Uani 1 1 d . . .
H3 H 1.1392 0.6644 -0.0980 0.065 Uiso 1 1 calc R . .
C4 C 1.0662(7) 0.6527(6) 0.0227(4) 0.0491(18) Uani 1 1 d . . .
H4 H 1.1454 0.6635 0.0411 0.059 Uiso 1 1 calc R . .
C5 C 0.9379(6) 0.6318(5) 0.0670(4) 0.0402(16) Uani 1 1 d . . .
C6 C 0.8981(7) 0.6226(5) 0.1504(4) 0.0451(17) Uani 1 1 d . . .
H6A H 0.8297 0.5632 0.1677 0.054 Uiso 1 1 calc R . .
H6B H 0.9749 0.5965 0.1685 0.054 Uiso 1 1 calc R . .
C7 C 0.8239(7) 0.7262(6) 0.2665(4) 0.0446(17) Uani 1 1 d . . .
H7A H 0.9092 0.7125 0.2784 0.054 Uiso 1 1 calc R . .
H7B H 0.7677 0.6589 0.2877 0.054 Uiso 1 1 calc R . .
C8 C 0.7591(7) 0.8349(6) 0.3022(4) 0.0431(16) Uani 1 1 d . . .
C9 C 0.8277(7) 0.9042(6) 0.3342(4) 0.0490(18) Uani 1 1 d . . .
H9 H 0.9179 0.8879 0.3307 0.059 Uiso 1 1 calc R . .
C10 C 0.7643(8) 0.9987(7) 0.3721(4) 0.058(2) Uani 1 1 d . . .
H10 H 0.8111 1.0461 0.3957 0.070 Uiso 1 1 calc R . .
C11 C 0.6349(7) 1.0250(6) 0.3761(4) 0.0465(18) Uani 1 1 d . . .
C12 C 0.5695(7) 0.9591(6) 0.3397(4) 0.0502(18) Uani 1 1 d . . .
H12 H 0.4818 0.9793 0.3392 0.060 Uiso 1 1 calc R . .
C13 C 0.6314(7) 0.8633(6) 0.3036(4) 0.054(2) Uani 1 1 d . . .
H13 H 0.5849 0.8164 0.2795 0.064 Uiso 1 1 calc R . .
C14 C 0.3917(9) 1.2216(7) 0.4709(4) 0.059(2) Uani 1 1 d . . .
C15 C 0.4560(11) 1.2994(9) 0.5031(5) 0.084(3) Uani 1 1 d . . .
H15 H 0.5479 1.2932 0.4978 0.101 Uiso 1 1 calc R . .
C16 C 0.3801(14) 1.3848(10) 0.5427(5) 0.099(4) Uani 1 1 d . . .
H16 H 0.4216 1.4402 0.5640 0.119 Uiso 1 1 calc R . .
C17 C 0.2468(15) 1.3941(12) 0.5530(6) 0.109(5) Uani 1 1 d . . .
H17 H 0.1971 1.4534 0.5820 0.131 Uiso 1 1 calc R . .
C18 C 0.1882(14) 1.3193(11) 0.5218(7) 0.113(5) Uani 1 1 d . . .
H18 H 0.0960 1.3258 0.5282 0.136 Uiso 1 1 calc R . .
C19 C 0.2608(10) 1.2305(8) 0.4795(5) 0.084(3) Uani 1 1 d . . .
H19 H 0.2182 1.1774 0.4573 0.101 Uiso 1 1 calc R . .
C20 C 0.5372(7) 0.7330(6) 0.1004(4) 0.0466(18) Uani 1 1 d . . .
C21 C 0.5004(7) 0.7358(7) 0.0338(5) 0.058(2) Uani 1 1 d . . .
H21 H 0.5291 0.7965 -0.0034 0.069 Uiso 1 1 calc R . .
C22 C 0.4202(8) 0.6480(8) 0.0221(5) 0.065(2) Uani 1 1 d . . .
H22 H 0.3948 0.6480 -0.0231 0.078 Uiso 1 1 calc R . .
C23 C 0.3796(8) 0.5626(7) 0.0774(6) 0.071(3) Uani 1 1 d . . .
H23 H 0.3240 0.5041 0.0702 0.085 Uiso 1 1 calc R . .
C24 C 0.4169(8) 0.5589(7) 0.1432(5) 0.061(2) Uani 1 1 d . . .
H24 H 0.3859 0.4991 0.1808 0.073 Uiso 1 1 calc R . .
C25 C 0.4988(7) 0.6417(6) 0.1543(5) 0.0492(18) Uani 1 1 d . . .
C26 C 0.4877(9) 0.5732(8) 0.2815(5) 0.070(2) Uani 1 1 d . . .
H26A H 0.3921 0.5709 0.2865 0.084 Uiso 1 1 calc R . .
H26B H 0.4994 0.6107 0.3257 0.084 Uiso 1 1 calc R . .
C27 C 0.5395(9) 0.4535(8) 0.2824(5) 0.076(3) Uani 1 1 d . . .
H27A H 0.4897 0.4096 0.3281 0.091 Uiso 1 1 calc R . .
H27B H 0.5289 0.4146 0.2385 0.091 Uiso 1 1 calc R . .
C28 C 0.7225(11) 0.3411(7) 0.2926(5) 0.078(3) Uani 1 1 d . . .
H28A H 0.6938 0.2874 0.2608 0.093 Uiso 1 1 calc R . .
H28B H 0.6853 0.3141 0.3454 0.093 Uiso 1 1 calc R . .
C29 C 0.8659(12) 0.3366(8) 0.2754(6) 0.084(3) Uani 1 1 d . . .
H29A H 0.8959 0.2550 0.2810 0.101 Uiso 1 1 calc R . .
H29B H 0.9033 0.3643 0.2226 0.101 Uiso 1 1 calc R . .
C30 C 1.0496(9) 0.3880(8) 0.3119(7) 0.086(3) Uani 1 1 d . . .
H30A H 1.0967 0.4069 0.2590 0.103 Uiso 1 1 calc R . .
H30B H 1.0691 0.3056 0.3238 0.103 Uiso 1 1 calc R . .
C31 C 1.0961(10) 0.4601(8) 0.3590(6) 0.088(3) Uani 1 1 d . . .
H31A H 1.0369 0.4547 0.4103 0.105 Uiso 1 1 calc R . .
H31B H 1.1851 0.4334 0.3614 0.105 Uiso 1 1 calc R . .
C32 C 1.1476(8) 0.6568(8) 0.3683(5) 0.064(2) Uani 1 1 d . . .
C33 C 1.1686(9) 0.6365(10) 0.4359(5) 0.077(3) Uani 1 1 d . . .
H33 H 1.1537 0.5617 0.4606 0.092 Uiso 1 1 calc R . .
C34 C 1.2127(10) 0.7267(14) 0.4702(6) 0.110(4) Uani 1 1 d . . .
H34 H 1.2210 0.7152 0.5198 0.132 Uiso 1 1 calc R . .
C35 C 1.2429(11) 0.8292(11) 0.4319(5) 0.098(4) Uani 1 1 d . . .
H35 H 1.2764 0.8889 0.4541 0.118 Uiso 1 1 calc R . .
C36 C 1.2263(9) 0.8494(9) 0.3615(5) 0.081(3) Uani 1 1 d . . .
H36 H 1.2477 0.9226 0.3354 0.097 Uiso 1 1 calc R . .
C37 C 1.1789(7) 0.7640(7) 0.3290(5) 0.056(2) Uani 1 1 d . . .
C38 C 1.2171(7) 0.8680(6) 0.2103(4) 0.0522(19) Uani 1 1 d . . .
H38A H 1.3133 0.8639 0.2034 0.063 Uiso 1 1 calc R . .
H38B H 1.1831 0.9431 0.2316 0.063 Uiso 1 1 calc R . .
C39 C 1.1866(7) 0.8584(6) 0.1375(4) 0.0494(18) Uani 1 1 d . . .
H39A H 1.2459 0.9091 0.0990 0.059 Uiso 1 1 calc R . .
H39B H 1.2031 0.7774 0.1223 0.059 Uiso 1 1 calc R . .
C40 C 1.0425(8) 1.0077(6) 0.1108(5) 0.066(2) Uani 1 1 d . . .
C41 C 0.8981(9) 1.0409(6) 0.1317(5) 0.064(2) Uani 1 1 d . . .
H41A H 0.8630 1.0368 0.1868 0.077 Uiso 1 1 calc R . .
H41B H 0.8859 1.1217 0.1129 0.077 Uiso 1 1 calc R . .
C42 C 0.6992(7) 1.0019(6) 0.1059(5) 0.059(2) Uani 1 1 d . . .
H42A H 0.6985 1.0806 0.0814 0.071 Uiso 1 1 calc R . .
H42B H 0.6503 1.0058 0.1592 0.071 Uiso 1 1 calc R . .
C43 C 0.6343(7) 0.9181(6) 0.0687(5) 0.057(2) Uani 1 1 d . . .
F1 F 0.3342(5) 0.2721(5) 0.2600(3) 0.0953(18) Uani 1 1 d . . .
F2 F 0.1982(4) 0.1533(4) 0.2290(3) 0.0836(16) Uani 1 1 d . . .
F3 F 0.3568(5) 0.1069(4) 0.1277(3) 0.0843(15) Uani 1 1 d . . .
F4 F 0.4924(5) 0.2260(5) 0.1589(3) 0.0886(16) Uani 1 1 d . . .
F5 F 0.2973(6) 0.2930(4) 0.1470(4) 0.1037(19) Uani 1 1 d . . .
F6 F 0.3933(6) 0.0852(5) 0.2384(4) 0.1039(19) Uani 1 1 d . . .
Fe1 Fe 1.0000 0.5000 0.0000 0.0366(4) Uani 1 2 d S . .
N1 N 0.8462(5) 0.7349(4) 0.1835(3) 0.0375(13) Uani 1 1 d . . .
H1A H 0.9052 0.7926 0.1631 0.045 Uiso 1 1 calc R . .
H1B H 0.7684 0.7546 0.1722 0.045 Uiso 1 1 calc R . .
N2 N 0.5765(7) 1.1233(5) 0.4177(3) 0.0520(16) Uani 1 1 d . . .
N3 N 0.4561(7) 1.1277(6) 0.4294(3) 0.0586(17) Uani 1 1 d . . .
O1 O 0.5483(5) 0.6443(4) 0.2151(3) 0.0563(13) Uani 1 1 d . . .
O2 O 0.6725(6) 0.4538(5) 0.2808(3) 0.0688(16) Uani 1 1 d . . .
O3 O 0.9123(6) 0.4034(5) 0.3211(4) 0.0780(18) Uani 1 1 d . . .
O4 O 1.1002(6) 0.5769(5) 0.3297(3) 0.0725(16) Uani 1 1 d . . .
O5 O 1.1554(5) 0.7734(4) 0.2596(3) 0.0567(13) Uani 1 1 d . . .
O6 O 1.0538(5) 0.8909(4) 0.1414(3) 0.0486(12) Uani 1 1 d . . .
O7 O 0.8294(5) 0.9641(4) 0.1001(3) 0.0530(13) Uani 1 1 d . . .
O8 O 0.6157(4) 0.8118(4) 0.1170(3) 0.0480(12) Uani 1 1 d . . .
P1 P 0.3468(2) 0.18970(17) 0.19411(13) 0.0575(6) Uani 1 1 d . . .

loop_
_atom_site_aniso_label
_atom_site_aniso_U_11
_atom_site_aniso_U_22
_atom_site_aniso_U_33
_atom_site_aniso_U_23
_atom_site_aniso_U_13
_atom_site_aniso_U_12
C1 0.053(5) 0.046(4) 0.056(5) -0.017(4) -0.013(4) 0.010(3)
C2 0.089(6) 0.036(4) 0.041(5) -0.009(3) -0.026(4) 0.015(4)
C3 0.081(6) 0.032(4) 0.039(4) -0.005(3) 0.002(4) 0.000(4)
C4 0.058(5) 0.032(4) 0.059(5) -0.010(3) -0.016(4) -0.004(3)
C5 0.045(4) 0.034(4) 0.043(4) -0.013(3) -0.012(3) 0.000(3)
C6 0.064(5) 0.020(3) 0.047(4) -0.015(3) -0.005(3) 0.006(3)
C7 0.060(4) 0.039(4) 0.032(4) -0.009(3) -0.007(3) 0.005(3)
C8 0.049(4) 0.037(4) 0.040(4) -0.010(3) -0.006(3) 0.003(3)
C9 0.053(4) 0.048(4) 0.046(4) -0.017(3) -0.011(3) 0.009(3)
C10 0.066(5) 0.053(5) 0.057(5) -0.022(4) -0.015(4) 0.005(4)
C11 0.054(5) 0.035(4) 0.042(4) -0.001(3) -0.001(3) 0.008(3)
C12 0.052(4) 0.047(4) 0.053(5) -0.016(4) -0.014(4) 0.004(3)
C13 0.052(5) 0.038(4) 0.069(5) -0.021(4) -0.008(4) -0.002(3)
C14 0.074(6) 0.049(5) 0.042(4) 0.002(4) 0.001(4) 0.029(4)
C15 0.101(7) 0.088(7) 0.065(6) -0.034(5) -0.022(5) 0.032(6)
C16 0.155(11) 0.082(7) 0.059(6) -0.019(5) -0.030(7) 0.045(7)
C17 0.154(13) 0.093(9) 0.049(6) 0.017(6) 0.013(7) 0.075(9)
C18 0.121(10) 0.087(9) 0.100(10) 0.007(7) 0.012(8) 0.058(8)
C19 0.094(8) 0.069(6) 0.081(7) -0.004(5) -0.014(6) 0.026(5)
C20 0.041(4) 0.044(4) 0.054(5) -0.014(4) -0.009(3) 0.006(3)
C21 0.042(4) 0.061(5) 0.065(5) -0.001(4) -0.006(4) 0.003(4)
C22 0.052(5) 0.072(6) 0.079(6) -0.021(5) -0.029(4) 0.006(4)
C23 0.063(6) 0.050(5) 0.107(8) -0.017(5) -0.034(5) -0.004(4)
C24 0.061(5) 0.051(5) 0.070(6) -0.008(4) -0.016(4) -0.005(4)
C25 0.044(4) 0.035(4) 0.066(5) -0.004(4) -0.012(4) -0.001(3)
C26 0.074(6) 0.070(6) 0.056(5) -0.003(4) 0.001(4) -0.015(5)
C27 0.086(7) 0.070(6) 0.075(6) 0.020(5) -0.028(5) -0.028(5)
C28 0.124(9) 0.038(5) 0.074(6) 0.010(4) -0.031(6) -0.018(5)
C29 0.134(10) 0.050(5) 0.080(7) -0.032(5) -0.046(6) 0.025(5)
C30 0.054(6) 0.060(6) 0.123(9) 0.007(6) 0.007(5) 0.011(4)
C31 0.079(7) 0.057(6) 0.111(9) 0.023(6) -0.005(6) 0.004(5)
C32 0.052(5) 0.068(6) 0.071(6) 0.002(5) -0.014(4) 0.002(4)
C33 0.067(6) 0.107(8) 0.051(6) 0.024(5) -0.011(5) -0.009(5)
C34 0.081(7) 0.193(14) 0.066(7) 0.028(9) -0.038(6) -0.036(8)
C35 0.127(9) 0.125(10) 0.050(6) 0.010(6) -0.032(6) -0.056(8)
C36 0.087(7) 0.102(8) 0.060(6) 0.011(5) -0.033(5) -0.030(6)
C37 0.054(5) 0.059(5) 0.055(5) 0.003(4) -0.019(4) 0.005(4)
C38 0.052(4) 0.039(4) 0.064(5) 0.003(4) -0.012(4) -0.006(3)
C39 0.057(5) 0.046(4) 0.043(4) -0.002(3) -0.008(3) -0.011(3)
C40 0.072(6) 0.039(4) 0.092(7) 0.034(4) -0.035(5) -0.018(4)
C41 0.096(7) 0.027(4) 0.077(6) 0.003(4) -0.037(5) -0.006(4)
C42 0.055(5) 0.040(4) 0.079(6) 0.002(4) -0.016(4) 0.001(4)
C43 0.060(5) 0.036(4) 0.081(6) 0.024(4) -0.029(4) -0.013(3)
F1 0.085(4) 0.096(4) 0.105(4) -0.049(3) -0.013(3) -0.020(3)
F2 0.061(3) 0.070(3) 0.116(4) -0.028(3) -0.009(3) -0.011(2)
F3 0.106(4) 0.052(3) 0.089(4) -0.023(3) -0.012(3) -0.010(3)
F4 0.061(3) 0.078(4) 0.119(4) -0.025(3) -0.006(3) -0.009(3)
F5 0.111(4) 0.055(3) 0.149(6) 0.012(3) -0.046(4) 0.010(3)
F6 0.117(5) 0.083(4) 0.117(5) 0.028(3) -0.050(4) 0.009(3)
Fe1 0.0446(8) 0.0269(7) 0.0381(8) -0.0126(6) -0.0090(6) 0.0029(6)
N1 0.050(3) 0.027(3) 0.030(3) -0.011(2) 0.000(2) 0.007(2)
N2 0.068(5) 0.043(4) 0.041(4) -0.011(3) -0.007(3) 0.010(3)
N3 0.063(5) 0.058(4) 0.048(4) -0.003(3) -0.005(3) 0.016(3)
O1 0.065(3) 0.044(3) 0.056(3) 0.010(2) -0.011(3) -0.012(2)
O2 0.082(4) 0.055(4) 0.073(4) 0.008(3) -0.027(3) -0.017(3)
O3 0.084(4) 0.058(4) 0.082(4) -0.015(3) -0.003(3) 0.010(3)
O4 0.086(4) 0.050(3) 0.073(4) 0.014(3) -0.011(3) 0.002(3)
O5 0.063(3) 0.044(3) 0.062(4) 0.006(3) -0.017(3) -0.006(2)
O6 0.053(3) 0.038(3) 0.056(3) 0.005(2) -0.017(2) -0.010(2)
O7 0.049(3) 0.038(3) 0.075(4) 0.002(2) -0.023(3) -0.007(2)
O8 0.050(3) 0.044(3) 0.050(3) -0.001(2) -0.012(2) -0.006(2)
P1 0.0593(13) 0.0398(11) 0.0741(15) -0.0077(10) -0.0179(11) -0.0025(9)

loop_
_atom_type_symbol
_atom_type_description
_atom_type_scat_dispersion_real
_atom_type_scat_dispersion_imag
_atom_type_scat_source
C C 0.0033 0.0016 'International Tables Vol C Tables 4.2.6.8 and 6.1.1.4'
H H 0.0000 0.0000 'International Tables Vol C Tables 4.2.6.8 and 6.1.1.4'
F F 0.0171 0.0103 'International Tables Vol C Tables 4.2.6.8 and 6.1.1.4'
Fe Fe 0.3463 0.8444 'International Tables Vol C Tables 4.2.6.8 and 6.1.1.4'
N N 0.0061 0.0033 'International Tables Vol C Tables 4.2.6.8 and 6.1.1.4'
O O 0.0106 0.0060 'International Tables Vol C Tables 4.2.6.8 and 6.1.1.4'
P P 0.1023 0.0942 'International Tables Vol C Tables 4.2.6.8 and 6.1.1.4'

loop_
_geom_angle_atom_site_label_1
_geom_angle_atom_site_label_2
_geom_angle_atom_site_label_3
_geom_angle
_geom_angle_site_symmetry_1
_geom_angle_site_symmetry_3
_geom_angle_publ_flag
C2 C1 C5 107.4(7) . . ?
C2 C1 Fe1 70.3(4) . . ?
C5 C1 Fe1 68.8(4) . . ?
C2 C1 H1 126.3 . . ?
C5 C1 H1 126.3 . . ?
Fe1 C1 H1 126.3 . . ?
C3 C2 C1 109.4(7) . . ?
C3 C2 Fe1 69.3(4) . . ?
C1 C2 Fe1 69.6(4) . . ?
C3 C2 H2 125.3 . . ?
C1 C2 H2 125.3 . . ?
Fe1 C2 H2 125.3 . . ?
C2 C3 C4 108.1(7) . . ?
C2 C3 Fe1 71.0(4) . . ?
C4 C3 Fe1 70.0(4) . . ?
C2 C3 H3 125.9 . . ?
C4 C3 H3 125.9 . . ?
Fe1 C3 H3 125.9 . . ?
C5 C4 C3 107.0(6) . . ?
C5 C4 Fe1 68.7(4) . . ?
C3 C4 Fe1 68.8(4) . . ?
C5 C4 H4 126.5 . . ?
C3 C4 H4 126.5 . . ?
Fe1 C4 H4 126.5 . . ?
C4 C5 C1 108.0(6) . . ?
C4 C5 C6 124.8(6) . . ?
C1 C5 C6 127.2(6) . . ?
C4 C5 Fe1 70.5(4) . . ?
C1 C5 Fe1 70.1(4) . . ?
C6 C5 Fe1 125.9(5) . . ?
N1 C6 C5 112.6(5) . . ?
N1 C6 H6A 109.1 . . ?
C5 C6 H6A 109.1 . . ?
N1 C6 H6B 109.1 . . ?
C5 C6 H6B 109.1 . . ?
H6A C6 H6B 107.8 . . ?
N1 C7 C8 111.9(5) . . ?
N1 C7 H7A 109.2 . . ?
C8 C7 H7A 109.2 . . ?
N1 C7 H7B 109.2 . . ?
C8 C7 H7B 109.2 . . ?
H7A C7 H7B 107.9 . . ?
C9 C8 C13 119.9(6) . . ?
C9 C8 C7 119.5(6) . . ?
C13 C8 C7 120.6(6) . . ?
C8 C9 C10 119.2(7) . . ?
C8 C9 H9 120.4 . . ?
C10 C9 H9 120.4 . . ?
C11 C10 C9 121.0(7) . . ?
C11 C10 H10 119.5 . . ?
C9 C10 H10 119.5 . . ?
C12 C11 C10 119.2(6) . . ?
C12 C11 N2 123.6(7) . . ?
C10 C11 N2 117.2(7) . . ?
C11 C12 C13 119.8(7) . . ?
C11 C12 H12 120.1 . . ?
C13 C12 H12 120.1 . . ?
C8 C13 C12 120.7(7) . . ?
C8 C13 H13 119.6 . . ?
C12 C13 H13 119.6 . . ?
C19 C14 C15 121.1(8) . . ?
C19 C14 N3 115.4(9) . . ?
C15 C14 N3 123.5(8) . . ?
C16 C15 C14 116.8(10) . . ?
C16 C15 H15 121.6 . . ?
C14 C15 H15 121.6 . . ?
C15 C16 C17 122.9(12) . . ?
C15 C16 H16 118.5 . . ?
C17 C16 H16 118.5 . . ?
C18 C17 C16 119.1(11) . . ?
C18 C17 H17 120.4 . . ?
C16 C17 H17 120.4 . . ?
C17 C18 C19 120.8(13) . . ?
C17 C18 H18 119.6 . . ?
C19 C18 H18 119.6 . . ?
C14 C19 C18 119.3(12) . . ?
C14 C19 H19 120.3 . . ?
C18 C19 H19 120.3 . . ?
O8 C20 C21 124.4(7) . . ?
O8 C20 C25 115.0(6) . . ?
C21 C20 C25 120.5(7) . . ?
C20 C21 C22 119.4(8) . . ?
C20 C21 H21 120.3 . . ?
C22 C21 H21 120.3 . . ?
C23 C22 C21 118.7(8) . . ?
C23 C22 H22 120.7 . . ?
C21 C22 H22 120.7 . . ?
C22 C23 C24 122.1(8) . . ?
C22 C23 H23 118.9 . . ?
C24 C23 H23 118.9 . . ?
C25 C24 C23 119.8(8) . . ?
C25 C24 H24 120.1 . . ?
C23 C24 H24 120.1 . . ?
O1 C25 C24 125.6(7) . . ?
O1 C25 C20 115.1(6) . . ?
C24 C25 C20 119.4(7) . . ?
O1 C26 C27 114.8(7) . . ?
O1 C26 H26A 108.6 . . ?
C27 C26 H26A 108.6 . . ?
O1 C26 H26B 108.6 . . ?
C27 C26 H26B 108.6 . . ?
H26A C26 H26B 107.5 . . ?
O2 C27 C26 109.9(7) . . ?
O2 C27 H27A 109.7 . . ?
C26 C27 H27A 109.7 . . ?
O2 C27 H27B 109.7 . . ?
C26 C27 H27B 109.7 . . ?
H27A C27 H27B 108.2 . . ?
O2 C28 C29 112.6(7) . . ?
O2 C28 H28A 109.1 . . ?
C29 C28 H28A 109.1 . . ?
O2 C28 H28B 109.1 . . ?
C29 C28 H28B 109.1 . . ?
H28A C28 H28B 107.8 . . ?
O3 C29 C28 112.2(8) . . ?
O3 C29 H29A 109.2 . . ?
C28 C29 H29A 109.2 . . ?
O3 C29 H29B 109.2 . . ?
C28 C29 H29B 109.2 . . ?
H29A C29 H29B 107.9 . . ?
O3 C30 C31 111.8(8) . . ?
O3 C30 H30A 109.3 . . ?
C31 C30 H30A 109.3 . . ?
O3 C30 H30B 109.3 . . ?
C31 C30 H30B 109.3 . . ?
H30A C30 H30B 107.9 . . ?
O4 C31 C30 109.3(9) . . ?
O4 C31 H31A 109.8 . . ?
C30 C31 H31A 109.8 . . ?
O4 C31 H31B 109.8 . . ?
C30 C31 H31B 109.8 . . ?
H31A C31 H31B 108.3 . . ?
C33 C32 O4 125.4(9) . . ?
C33 C32 C37 120.5(9) . . ?
O4 C32 C37 114.1(8) . . ?
C32 C33 C34 119.7(10) . . ?
C32 C33 H33 120.2 . . ?
C34 C33 H33 120.2 . . ?
C35 C34 C33 119.2(9) . . ?
C35 C34 H34 120.4 . . ?
C33 C34 H34 120.4 . . ?
C34 C35 C36 121.4(10) . . ?
C34 C35 H35 119.3 . . ?
C36 C35 H35 119.3 . . ?
C37 C36 C35 119.8(9) . . ?
C37 C36 H36 120.1 . . ?
C35 C36 H36 120.1 . . ?
C36 C37 O5 125.7(7) . . ?
C36 C37 C32 119.3(8) . . ?
O5 C37 C32 115.0(7) . . ?
O5 C38 C39 107.8(6) . . ?
O5 C38 H38A 110.1 . . ?
C39 C38 H38A 110.1 . . ?
O5 C38 H38B 110.1 . . ?
C39 C38 H38B 110.1 . . ?
H38A C38 H38B 108.5 . . ?
O6 C39 C38 111.9(6) . . ?
O6 C39 H39A 109.2 . . ?
C38 C39 H39A 109.2 . . ?
O6 C39 H39B 109.2 . . ?
C38 C39 H39B 109.2 . . ?
H39A C39 H39B 107.9 . . ?
O6 C40 C41 107.1(6) . . ?
O7 C41 C40 109.3(7) . . ?
O7 C41 H41A 109.8 . . ?
C40 C41 H41A 109.8 . . ?
O7 C41 H41B 109.8 . . ?
C40 C41 H41B 109.8 . . ?
H41A C41 H41B 108.3 . . ?
O7 C42 C43 109.2(6) . . ?
O7 C42 H42A 109.8 . . ?
C43 C42 H42A 109.8 . . ?
O7 C42 H42B 109.8 . . ?
C43 C42 H42B 109.8 . . ?
H42A C42 H42B 108.3 . . ?
O8 C43 C42 106.0(6) . . ?
C5 Fe1 C5 180.0(4) . 2_765 ?
C5 Fe1 C3 68.9(3) . . ?
C5 Fe1 C3 111.1(3) 2_765 . ?
C5 Fe1 C3 111.1(3) . 2_765 ?
C5 Fe1 C3 68.9(3) 2_765 2_765 ?
C3 Fe1 C3 180.0(4) . 2_765 ?
C5 Fe1 C1 41.1(3) . . ?
C5 Fe1 C1 138.9(3) 2_765 . ?
C3 Fe1 C1 68.0(3) . . ?
C3 Fe1 C1 112.0(3) 2_765 . ?
C5 Fe1 C1 138.9(3) . 2_765 ?
C5 Fe1 C1 41.1(3) 2_765 2_765 ?
C3 Fe1 C1 112.0(3) . 2_765 ?
C3 Fe1 C1 68.0(3) 2_765 2_765 ?
C1 Fe1 C1 180.0 . 2_765 ?
C5 Fe1 C4 139.3(3) . 2_765 ?
C5 Fe1 C4 40.7(3) 2_765 2_765 ?
C3 Fe1 C4 138.8(3) . 2_765 ?
C3 Fe1 C4 41.2(3) 2_765 2_765 ?
C1 Fe1 C4 111.5(3) . 2_765 ?
C1 Fe1 C4 68.5(3) 2_765 2_765 ?
C5 Fe1 C4 40.7(3) . . ?
C5 Fe1 C4 139.3(3) 2_765 . ?
C3 Fe1 C4 41.2(3) . . ?
C3 Fe1 C4 138.8(3) 2_765 . ?
C1 Fe1 C4 68.5(3) . . ?
C1 Fe1 C4 111.5(3) 2_765 . ?
C4 Fe1 C4 180.000(1) 2_765 . ?
C5 Fe1 C2 68.1(3) . . ?
C5 Fe1 C2 111.9(3) 2_765 . ?
C3 Fe1 C2 39.7(3) . . ?
C3 Fe1 C2 140.3(3) 2_765 . ?
C1 Fe1 C2 40.1(3) . . ?
C1 Fe1 C2 139.9(3) 2_765 . ?
C4 Fe1 C2 112.3(3) 2_765 . ?
C4 Fe1 C2 67.7(3) . . ?
C5 Fe1 C2 111.9(3) . 2_765 ?
C5 Fe1 C2 68.1(3) 2_765 2_765 ?
C3 Fe1 C2 140.3(3) . 2_765 ?
C3 Fe1 C2 39.7(3) 2_765 2_765 ?
C1 Fe1 C2 139.9(3) . 2_765 ?
C1 Fe1 C2 40.1(3) 2_765 2_765 ?
C4 Fe1 C2 67.7(3) 2_765 2_765 ?
C4 Fe1 C2 112.3(3) . 2_765 ?
C2 Fe1 C2 180.0(5) . 2_765 ?
C7 N1 C6 110.9(5) . . ?
C7 N1 H1A 109.5 . . ?
C6 N1 H1A 109.5 . . ?
C7 N1 H1B 109.5 . . ?
C6 N1 H1B 109.5 . . ?
H1A N1 H1B 108.0 . . ?
N3 N2 C11 112.4(6) . . ?
N2 N3 C14 115.5(7) . . ?
C25 O1 C26 118.4(6) . . ?
C27 O2 C28 112.2(7) . . ?
C29 O3 C30 112.8(8) . . ?
C32 O4 C31 116.0(8) . . ?
C37 O5 C38 116.2(6) . . ?
C39 O6 C40 111.9(5) . . ?
C42 O7 C41 112.4(6) . . ?
C20 O8 C43 114.9(5) . . ?
F6 P1 F4 90.6(3) . . ?
F6 P1 F1 92.2(4) . . ?
F4 P1 F1 90.8(3) . . ?
F6 P1 F3 88.4(3) . . ?
F4 P1 F3 90.1(3) . . ?
F1 P1 F3 178.9(3) . . ?
F6 P1 F2 90.1(3) . . ?
F4 P1 F2 179.2(4) . . ?
F1 P1 F2 89.6(3) . . ?
F3 P1 F2 89.5(3) . . ?
F6 P1 F5 177.7(4) . . ?
F4 P1 F5 90.3(3) . . ?
F1 P1 F5 89.9(4) . . ?
F3 P1 F5 89.6(3) . . ?
F2 P1 F5 89.0(3) . . ?

loop_
_geom_bond_atom_site_label_1
_geom_bond_atom_site_label_2
_geom_bond_distance
_geom_bond_site_symmetry_2
_geom_bond_publ_flag
C1 C2 1.391(10) . ?
C1 C5 1.413(10) . ?
C1 Fe1 2.022(7) . ?
C1 H1 1.0000 . ?
C2 C3 1.373(11) . ?
C2 Fe1 2.032(7) . ?
C2 H2 1.0000 . ?
C3 C4 1.421(10) . ?
C3 Fe1 2.012(7) . ?
C3 H3 1.0000 . ?
C4 C5 1.404(9) . ?
C4 Fe1 2.029(7) . ?
C4 H4 1.0000 . ?
C5 C6 1.490(9) . ?
C5 Fe1 2.005(6) . ?
C6 N1 1.492(7) . ?
C6 H6A 0.9900 . ?
C6 H6B 0.9900 . ?
C7 N1 1.493(8) . ?
C7 C8 1.510(9) . ?
C7 H7A 0.9900 . ?
C7 H7B 0.9900 . ?
C8 C9 1.362(10) . ?
C8 C13 1.370(10) . ?
C9 C10 1.387(10) . ?
C9 H9 0.9500 . ?
C10 C11 1.373(10) . ?
C10 H10 0.9500 . ?
C11 C12 1.366(10) . ?
C11 N2 1.438(8) . ?
C12 C13 1.380(9) . ?
C12 H12 0.9500 . ?
C13 H13 0.9500 . ?
C14 C19 1.350(12) . ?
C14 C15 1.400(13) . ?
C14 N3 1.414(9) . ?
C15 C16 1.368(13) . ?
C15 H15 0.9500 . ?
C16 C17 1.371(17) . ?
C16 H16 0.9500 . ?
C17 C18 1.326(18) . ?
C17 H17 0.9500 . ?
C18 C19 1.405(14) . ?
C18 H18 0.9500 . ?
C19 H19 0.9500 . ?
C20 O8 1.356(8) . ?
C20 C21 1.392(11) . ?
C20 C25 1.399(10) . ?
C21 C22 1.407(11) . ?
C21 H21 0.9500 . ?
C22 C23 1.370(12) . ?
C22 H22 0.9500 . ?
C23 C24 1.381(12) . ?
C23 H23 0.9500 . ?
C24 C25 1.373(10) . ?
C24 H24 0.9500 . ?
C25 O1 1.370(9) . ?
C26 O1 1.448(9) . ?
C26 C27 1.468(12) . ?
C26 H26A 0.9900 . ?
C26 H26B 0.9900 . ?
C27 O2 1.398(10) . ?
C27 H27A 0.9900 . ?
C27 H27B 0.9900 . ?
C28 O2 1.411(10) . ?
C28 C29 1.463(13) . ?
C28 H28A 0.9900 . ?
C28 H28B 0.9900 . ?
C29 O3 1.376(10) . ?
C29 H29A 0.9900 . ?
C29 H29B 0.9900 . ?
C30 O3 1.420(10) . ?
C30 C31 1.434(14) . ?
C30 H30A 0.9900 . ?
C30 H30B 0.9900 . ?
C31 O4 1.419(10) . ?
C31 H31A 0.9900 . ?
C31 H31B 0.9900 . ?
C32 C33 1.339(12) . ?
C32 O4 1.387(10) . ?
C32 C37 1.400(11) . ?
C33 C34 1.409(15) . ?
C33 H33 0.9500 . ?
C34 C35 1.343(15) . ?
C34 H34 0.9500 . ?
C35 C36 1.372(13) . ?
C35 H35 0.9500 . ?
C36 C37 1.364(12) . ?
C36 H36 0.9500 . ?
C37 O5 1.375(9) . ?
C38 O5 1.435(8) . ?
C38 C39 1.483(10) . ?
C38 H38A 0.9900 . ?
C38 H38B 0.9900 . ?
C39 O6 1.424(8) . ?
C39 H39A 0.9900 . ?
C39 H39B 0.9900 . ?
C40 O6 1.443(8) . ?
C40 C41 1.511(12) . ?
C41 O7 1.414(9) . ?
C41 H41A 0.9900 . ?
C41 H41B 0.9900 . ?
C42 O7 1.407(8) . ?
C42 C43 1.507(11) . ?
C42 H42A 0.9900 . ?
C42 H42B 0.9900 . ?
C43 O8 1.460(8) . ?
F1 P1 1.571(5) . ?
F2 P1 1.591(5) . ?
F3 P1 1.587(5) . ?
F4 P1 1.563(5) . ?
F5 P1 1.592(6) . ?
F6 P1 1.556(5) . ?
Fe1 C5 2.005(6) 2_765 ?
Fe1 C3 2.012(7) 2_765 ?
Fe1 C1 2.022(7) 2_765 ?
Fe1 C4 2.029(7) 2_765 ?
Fe1 C2 2.032(7) 2_765 ?
N1 H1A 0.9200 . ?
N1 H1B 0.9200 . ?
N2 N3 1.232(8) . ?
